data_2020959
loop_
_publ_author_name
'Sohr, Julia'
'Schmidt, Horst'
'Voigt, Wolfgang'

_publ_section_title
;
 Higher hydrates of lithium chloride, lithium bromide and lithium iodide
;
_journal_coeditor_code QF3002
_journal_issue 2
_journal_name_full 'Acta Crystallographica Section C'
_journal_page_first
;
;
_journal_paper_doi 10.1107/S2053229618001183
_journal_volume 74
_journal_year 2018
_chemical_formula_iupac 'Li Cl, 3H2 O'
_chemical_formula_moiety 'Cl, 3(H2 O), Li'
_chemical_formula_sum 'Cl H6 Li O3'
_chemical_formula_weight 96.44
_chemical_name_systematic
;
Lithium chloride trihydrate
;
_space_group_crystal_system orthorhombic
_space_group_IT_number 63
_space_group_name_Hall '-C 2c 2'
_space_group_name_H-M_alt 'C m c m'
_symmetry_space_group_name_Hall '-C 2c 2'
_symmetry_space_group_name_H-M 'C m c m'
_atom_sites_solution_hydrogens difmap
_audit_creation_method SHELXL-2014/7
_cell_angle_alpha 90
_cell_angle_beta 90
_cell_angle_gamma 90
_cell_formula_units_Z 4
_cell_length_a 7.1626(11)
_cell_length_b 10.351(2)
_cell_length_c 5.6038(8)
_cell_measurement_reflns_used 9694
_cell_measurement_temperature 150
_cell_measurement_theta_max 30.92
_cell_measurement_theta_min 2.01
_cell_volume 415.47(12)
_computing_cell_refinement
;
X-AREA (Stoe & Cie, 2015)
;
_computing_data_collection
;
X-AREA (Stoe & Cie, 2015)
;
_computing_data_reduction
;
X-RED (Stoe & Cie, 2015)
;
_computing_molecular_graphics
;
DIAMOND (Brandenburg, 2017)
;
_computing_publication_material
;
publCIF (Westrip, 2010)
;
_computing_structure_refinement
;
SHELXL2014 (Sheldrick, 2015)
;
_computing_structure_solution
;
SHELXS97 (Sheldrick, 2008)
;
_diffrn_ambient_temperature 150
_diffrn_detector_area_resol_mean 6.67
_diffrn_measured_fraction_theta_full 0.996
_diffrn_measured_fraction_theta_max 0.995
_diffrn_measurement_device_type 'Stoe IPDS 2T'
_diffrn_measurement_method 'rotation method'
_diffrn_radiation_type MoK\a
_diffrn_radiation_wavelength 0.71073
_diffrn_reflns_av_R_equivalents 0.0411
_diffrn_reflns_limit_h_max 9
_diffrn_reflns_limit_h_min -10
_diffrn_reflns_limit_k_max 14
_diffrn_reflns_limit_k_min -14
_diffrn_reflns_limit_l_max 7
_diffrn_reflns_limit_l_min -8
_diffrn_reflns_number 365
_diffrn_reflns_theta_full 25.242
_diffrn_reflns_theta_max 30.496
_diffrn_reflns_theta_min 3.459
_exptl_absorpt_coefficient_mu 0.752
_exptl_absorpt_correction_T_max 0.9317
_exptl_absorpt_correction_T_min 0.7872
_exptl_absorpt_correction_type integration
_exptl_absorpt_process_details
;
(Coppens, 1970)
;
_exptl_crystal_colour colourless
_exptl_crystal_density_diffrn 1.542
_exptl_crystal_description needle
_exptl_crystal_F_000 200
_exptl_crystal_size_max 0.4
_exptl_crystal_size_mid 0.25
_exptl_crystal_size_min 0.1
_refine_diff_density_max 0.164
_refine_diff_density_min -0.196
_refine_ls_extinction_coef 0.318(12)
_refine_ls_extinction_expression Fc^*^=kFc[1+0.001xFc^2^\l^3^/sin(2\q)]^-1/4^
_refine_ls_extinction_method
;
SHELXL2016 (Sheldrick, 2015)
;
_refine_ls_goodness_of_fit_ref 1.024
_refine_ls_hydrogen_treatment refall
_refine_ls_matrix_type full
_refine_ls_number_parameters 29
_refine_ls_number_reflns 365
_refine_ls_number_restraints 0
_refine_ls_restrained_S_all 1.024
_refine_ls_R_factor_all 0.0141
_refine_ls_R_factor_gt 0.0127
_refine_ls_shift/su_max 0.001
_refine_ls_shift/su_mean 0.000
_refine_ls_structure_factor_coef Fsqd
_refine_ls_weighting_details 'w=1/[\s^2^(Fo^2^)+(0.0280P)^2^+0.0220P] where P=(Fo^2^+2Fc^2^)/3'
_refine_ls_weighting_scheme calc
_refine_ls_wR_factor_gt 0.0326
_refine_ls_wR_factor_ref 0.0334
_reflns_number_gt 350
_reflns_number_total 365
_reflns_threshold_expression 'I > 2\s(I)'
_cod_data_source_file qf3002sup1.cif
_cod_data_source_block LiCl.3H2O
_cod_original_cell_volume 415.48(12)
_cod_database_code 2020959
_shelx_space_group_comment
;
The symmetry employed for this shelxl refinement is uniquely defined
by the following loop, which should always be used as a source of
symmetry information in preference to the above space-group names.
They are only intended as comments.
;

loop_
_space_group_symop_operation_xyz
'x, y, z'
'-x, -y, z+1/2'
'x, -y, -z'
'-x, y, -z+1/2'
'x+1/2, y+1/2, z'
'-x+1/2, -y+1/2, z+1/2'
'x+1/2, -y+1/2, -z'
'-x+1/2, y+1/2, -z+1/2'
'-x, -y, -z'
'x, y, -z-1/2'
'-x, y, z'
'x, -y, z-1/2'
'-x+1/2, -y+1/2, -z'
'x+1/2, y+1/2, -z-1/2'
'-x+1/2, y+1/2, z'
'x+1/2, -y+1/2, z-1/2'

loop_
_atom_site_type_symbol
_atom_site_label
_atom_site_fract_x
_atom_site_fract_y
_atom_site_fract_z
_atom_site_U_iso_or_equiv
_atom_site_adp_type
_atom_site_calc_flag
_atom_site_occupancy
Cl Cl1 0.500000 0.27714(2) 0.750000 0.01204(12) Uani d 1
Li Li1 0.500000 0.500000 1.000000 0.0158(3) Uani d 1
O O1 0.69697(7) 0.55202(4) 0.750000 0.01047(13) Uani d 1
O O2 0.000000 0.37887(7) 0.750000 0.01506(16) Uani d 1
H H1B 0.7506(19) 0.6194(11) 0.750000 0.027(3) Uiso d 1
H H1A 0.7786(16) 0.5022(11) 0.750000 0.020(2) Uiso d 1
H H2 0.000000 0.3347(12) 0.647(2) 0.038(3) Uiso d 1

loop_
_atom_site_aniso_label
_atom_site_aniso_U_11
_atom_site_aniso_U_22
_atom_site_aniso_U_33
_atom_site_aniso_U_12
_atom_site_aniso_U_13
_atom_site_aniso_U_23
Cl1 0.01365(14) 0.00741(14) 0.01507(14) 0.000 0.000 0.000
Li1 0.0128(6) 0.0228(7) 0.0118(7) 0.000 0.000 0.0039(6)
O1 0.0095(2) 0.0098(2) 0.0121(2) -0.00148(18) 0.000 0.000
O2 0.0151(3) 0.0158(3) 0.0142(3) 0.000 0.000 0.000

loop_
_atom_type_symbol
_atom_type_description
_atom_type_scat_dispersion_real
_atom_type_scat_dispersion_imag
_atom_type_scat_source
Li Li -0.0003 0.0001 'International Tables Vol C Tables 4.2.6.8 and 6.1.1.4'
Cl Cl 0.1484 0.1585 'International Tables Vol C Tables 4.2.6.8 and 6.1.1.4'
O O 0.0106 0.0060 'International Tables Vol C Tables 4.2.6.8 and 6.1.1.4'
H H 0.0000 0.0000 'International Tables Vol C Tables 4.2.6.8 and 6.1.1.4'

loop_
_geom_angle_atom_site_label_1
_geom_angle_atom_site_label_2
_geom_angle_atom_site_label_3
_geom_angle_site_symmetry_1
_geom_angle_site_symmetry_3
_geom_angle
Li1 Cl1 Li1 . 2_664 62.540(14)
O1 Li1 O1 . 11_655 86.46(2)
O1 Li1 O1 . 3_567 93.54(2)
O1 Li1 O1 11_655 3_567 180.0
O1 Li1 O1 . 9_667 180.0
O1 Li1 O1 11_655 9_667 93.54(2)
O1 Li1 O1 3_567 9_667 86.46(2)
O1 Li1 Cl1 . . 82.555(14)
O1 Li1 Cl1 11_655 . 82.555(14)
O1 Li1 Cl1 3_567 . 97.445(14)
O1 Li1 Cl1 9_667 . 97.445(15)
O1 Li1 Cl1 . 9_667 97.445(14)
O1 Li1 Cl1 11_655 9_667 97.445(14)
O1 Li1 Cl1 3_567 9_667 82.555(14)
O1 Li1 Cl1 9_667 9_667 82.555(14)
Cl1 Li1 Cl1 . 9_667 180.0
O1 Li1 Li1 . 2_665 132.853(11)
O1 Li1 Li1 11_655 2_665 132.853(11)
O1 Li1 Li1 3_567 2_665 47.147(11)
O1 Li1 Li1 9_667 2_665 47.147(11)
Cl1 Li1 Li1 . 2_665 121.270(7)
Cl1 Li1 Li1 9_667 2_665 58.730(7)
O1 Li1 Li1 . 2_664 47.147(11)
O1 Li1 Li1 11_655 2_664 47.147(11)
O1 Li1 Li1 3_567 2_664 132.853(11)
O1 Li1 Li1 9_667 2_664 132.853(11)
Cl1 Li1 Li1 . 2_664 58.730(7)
Cl1 Li1 Li1 9_667 2_664 121.270(7)
Li1 Li1 Li1 2_665 2_664 180.0
Li1 O1 Li1 2_664 . 85.71(2)

loop_
_geom_bond_atom_site_label_1
_geom_bond_atom_site_label_2
_geom_bond_site_symmetry_2
_geom_bond_distance
Cl1 Li1 . 2.6990(5)
Cl1 Li1 2_664 2.6990(5)
Li1 O1 . 2.0599(4)
Li1 O1 11_655 2.0599(4)
Li1 O1 3_567 2.0599(4)
Li1 O1 9_667 2.0599(4)
Li1 Li1 2_665 2.8019(4)
Li1 Li1 2_664 2.8019(4)

loop_
_geom_hbond_atom_site_label_D
_geom_hbond_atom_site_label_H
_geom_hbond_atom_site_label_A
_geom_hbond_site_symmetry_A
_geom_hbond_distance_DH
_geom_hbond_distance_HA
_geom_hbond_distance_DA
_geom_hbond_angle_DHA
O2 H2 Cl1 13_556 0.739(12) 2.505(12) 3.2340(5) 169.2(12)
O1 H1A O2 1_655 0.780(12) 2.036(12) 2.8149(8) 177.4(12)
O1 H1B Cl1 5 0.796(12) 2.420(13) 3.1845(7) 161.3(12)
